data_1101193
loop_
_publ_author_name
'Ouellette, Wayne'
'Yu, Ming Hui'
'O'Connor, Charles J.'
'Zubieta, Jon'

_publ_section_title
;
 Structural Diversity of the Oxovanadium Organodiphosphonate System:
 A Platform for the Design of Void Channels
;
_journal_issue 8
_journal_name_full 'Inorganic Chemistry'
_journal_page_first 3224
_journal_page_last 3239
_journal_paper_doi 10.1021/ic0517422
_journal_volume 45
_journal_year 2006
_chemical_formula_sum 'C4 H11 N O7 P2 V'
_chemical_formula_weight 298.02
_space_group_IT_number 14
_symmetry_cell_setting monoclinic
_symmetry_space_group_name_Hall '-P 2ybc'
_symmetry_space_group_name_H-M 'P 1 21/c 1'
_cell_angle_alpha 90.00
_cell_angle_beta 103.401(2)
_cell_angle_gamma 90.00
_cell_formula_units_Z 4
_cell_length_a 12.2895(15)
_cell_length_b 13.4657(16)
_cell_length_c 6.0846(7)
_cell_measurement_temperature 90(2)
_cell_volume 979.5(2)
_diffrn_ambient_temperature 90(2)
_exptl_crystal_density_diffrn 2.021
_cod_depositor_comments
;
The following automatic conversions were performed:
'_symmetry_cell_setting' value 'Monoclinic' changed to 'monoclinic'
according to '/home/saulius/struct/CIF-dictionaries/cif_core.dic'
dictionary named 'cif_core.dic' version 2.4.1 from 2010-06-29.

Automatic conversion script
Id: cif_fix_enum 1527 2010-12-29 10:47:43Z saulius 
;
_cod_original_sg_symbol_H-M 'P 21/c'
_cod_database_code 1101193

loop_
_symmetry_equiv_pos_as_xyz
'x, y, z'
'-x, y+1/2, -z+1/2'
'-x, -y, -z'
'x, -y-1/2, z-1/2'

loop_
_atom_site_label
_atom_site_type_symbol
_atom_site_fract_x
_atom_site_fract_y
_atom_site_fract_z
_atom_site_U_iso_or_equiv
_atom_site_adp_type
_atom_site_occupancy
_atom_site_symmetry_multiplicity
_atom_site_calc_flag
_atom_site_refinement_flags
_atom_site_disorder_assembly
_atom_site_disorder_group
V1 V 0.28394(5) 0.36543(5) 1.10959(10) 0.00656(19) Uani 1 1 d . . .
P1 P 0.38941(8) 0.35477(7) 0.65957(16) 0.0072(2) Uani 1 1 d . . .
P2 P 0.25094(8) 0.61154(7) 1.02593(17) 0.0094(2) Uani 1 1 d . . .
O1 O 0.3955(2) 0.2580(2) 1.1687(5) 0.0093(5) Uani 1 1 d . . .
O2 O 0.3254(2) 0.3961(2) 1.4314(5) 0.0103(5) Uani 1 1 d . . .
O3 O 0.1677(2) 0.3080(2) 1.0457(5) 0.0120(6) Uani 1 1 d . . .
O4 O 0.3376(2) 0.4008(2) 0.8432(5) 0.0106(5) Uani 1 1 d . . .
O5 O 0.2244(2) 0.5060(2) 1.0871(5) 0.0085(5) Uani 1 1 d . . .
O6 O 0.2119(3) 0.6753(2) 1.2096(5) 0.0158(6) Uani 1 1 d . . .
H6 H 0.2107 0.7356 1.1737 0.024 Uiso 1 1 calc R . .
O7 O 0.1934(3) 0.6421(2) 0.7876(5) 0.0153(6) Uani 1 1 d . . .
N1 N 0.1057(3) 0.5156(3) 0.4417(6) 0.0115(6) Uani 1 1 d . . .
H1A H 0.1451 0.5482 0.5681 0.014 Uiso 1 1 calc R . .
H1B H 0.1515 0.5093 0.3424 0.014 Uiso 1 1 calc R . .
C1 C 0.5311(3) 0.3987(3) 0.7070(7) 0.0112(7) Uani 1 1 d . . .
H1C H 0.5657 0.3718 0.5879 0.013 Uiso 1 1 calc R . .
H1D H 0.5306 0.4720 0.6947 0.013 Uiso 1 1 calc R . .
C2 C 0.3975(3) 0.6315(3) 1.0608(7) 0.0119(7) Uani 1 1 d . . .
H2A H 0.4233 0.5935 0.9430 0.014 Uiso 1 1 calc R . .
H2B H 0.4103 0.7028 1.0361 0.014 Uiso 1 1 calc R . .
C3 C 0.0049(3) 0.5752(3) 0.3338(7) 0.0152(8) Uani 1 1 d . . .
H3A H -0.0351 0.5423 0.1926 0.018 Uiso 1 1 calc R . .
H3B H 0.0284 0.6419 0.2946 0.018 Uiso 1 1 calc R . .
C4 C 0.0731(3) 0.4147(3) 0.5070(7) 0.0128(8) Uani 1 1 d . . .
H4A H 0.1408 0.3772 0.5821 0.015 Uiso 1 1 calc R . .
H4B H 0.0352 0.3776 0.3702 0.015 Uiso 1 1 calc R . .

loop_
_atom_site_aniso_label
_atom_site_aniso_U_11
_atom_site_aniso_U_22
_atom_site_aniso_U_33
_atom_site_aniso_U_23
_atom_site_aniso_U_13
_atom_site_aniso_U_12
V1 0.0057(3) 0.0046(3) 0.0090(3) 0.0000(2) 0.0009(2) 0.0000(2)
P1 0.0065(4) 0.0059(4) 0.0090(4) 0.0000(3) 0.0011(3) -0.0006(3)
P2 0.0095(5) 0.0064(4) 0.0120(5) 0.0001(3) 0.0019(3) -0.0005(3)
O1 0.0094(12) 0.0059(12) 0.0122(13) 0.0007(10) 0.0021(10) 0.0015(10)
O2 0.0121(13) 0.0093(13) 0.0092(12) -0.0002(10) 0.0017(10) 0.0014(10)
O3 0.0098(13) 0.0075(13) 0.0175(14) 0.0003(10) 0.0004(10) -0.0014(10)
O4 0.0140(13) 0.0078(12) 0.0109(12) 0.0005(10) 0.0048(10) 0.0025(10)
O5 0.0071(12) 0.0056(12) 0.0127(12) 0.0011(10) 0.0018(10) 0.0002(9)
O6 0.0210(15) 0.0084(13) 0.0194(15) -0.0022(11) 0.0074(12) 0.0022(12)
O7 0.0204(15) 0.0097(14) 0.0140(14) 0.0027(10) 0.0003(11) -0.0007(11)
N1 0.0084(15) 0.0116(15) 0.0151(15) -0.0005(12) 0.0040(12) -0.0015(12)
C1 0.0088(17) 0.0112(18) 0.0133(17) 0.0010(14) 0.0017(14) -0.0030(14)
C2 0.0039(16) 0.0155(19) 0.0150(18) 0.0023(14) -0.0006(13) -0.0007(14)
C3 0.0129(19) 0.016(2) 0.0167(19) 0.0039(15) 0.0045(15) 0.0006(15)
C4 0.0078(17) 0.0090(18) 0.022(2) 0.0022(14) 0.0042(14) 0.0018(14)

loop_
_geom_bond_atom_site_label_1
_geom_bond_atom_site_label_2
_geom_bond_distance
_geom_bond_site_symmetry_2
_geom_bond_publ_flag
V1 O3 1.592(3) . ?
V1 O4 1.945(3) . ?
V1 O2 1.950(3) . ?
V1 O1 1.968(3) . ?
V1 O5 2.022(3) . ?
P1 O1 1.521(3) 4_565 ?
P1 O2 1.533(3) 1_554 ?
P1 O4 1.539(3) . ?
P1 C1 1.798(4) . ?
P2 O7 1.515(3) . ?
P2 O5 1.523(3) . ?
P2 O6 1.570(3) . ?
P2 C2 1.784(4) . ?
O1 P1 1.521(3) 4_566 ?
O2 P1 1.533(3) 1_556 ?
O6 H6 0.8400 . ?
N1 C3 1.494(5) . ?
N1 C4 1.496(5) . ?
N1 H1A 0.9200 . ?
N1 H1B 0.9200 . ?
C1 C2 1.535(5) 3_667 ?
C1 H1C 0.9900 . ?
C1 H1D 0.9900 . ?
C2 C1 1.535(5) 3_667 ?
C2 H2A 0.9900 . ?
C2 H2B 0.9900 . ?
C3 C4 1.518(6) 3_566 ?
C3 H3A 0.9900 . ?
C3 H3B 0.9900 . ?
C4 C3 1.518(6) 3_566 ?
C4 H4A 0.9900 . ?
C4 H4B 0.9900 . ?
